data_4078937
loop_
_publ_author_name
'Schmiege, Benjamin M.'
'Fieser, Megan E.'
'Ziller, Joseph W.'
'Evans, William J.'

_publ_section_title
;
 Reactivity of the Y3+Tuck-Over Hydride Complex,
 (C5Me5)2Y(\m-H)(\m-CH2C5Me4)Y(C5Me5)
;
_journal_issue 15
_journal_name_full Organometallics
_journal_page_first 5591
_journal_paper_doi 10.1021/om300546t
_journal_volume 31
_journal_year 2012
_chemical_formula_sum 'C48 H66 F6 O6 S2 Y2'
_chemical_formula_weight 1094.95
_chemical_name_systematic
; 
 ? 
;
_space_group_IT_number 14
_symmetry_cell_setting monoclinic
_symmetry_space_group_name_Hall '-P 2yn'
_symmetry_space_group_name_H-M 'P 1 21/n 1'
_atom_sites_solution_hydrogens geom
_atom_sites_solution_primary direct
_atom_sites_solution_secondary difmap
_audit_creation_method SHELXTL
_cell_angle_alpha 90.00
_cell_angle_beta 93.5590(10)
_cell_angle_gamma 90.00
_cell_formula_units_Z 4
_cell_length_a 11.4771(7)
_cell_length_b 14.4940(9)
_cell_length_c 30.0175(18)
_cell_measurement_reflns_used 9423
_cell_measurement_temperature 148(2)
_cell_measurement_theta_max 28.22
_cell_measurement_theta_min 2.27
_cell_volume 4983.8(5)
_computing_cell_refinement 'Bruker SAINT'
_computing_data_collection 'Bruker APEX2'
_computing_data_reduction 'Bruker SAINT'
_computing_molecular_graphics 'Bruker SHELXTL'
_computing_publication_material 'Bruker SHELXTL'
_computing_structure_refinement 'SHELXL-97 (Sheldrick, 2008)'
_computing_structure_solution 'SHELXS-97 (Sheldrick, 2008)'
_diffrn_ambient_temperature 148(2)
_diffrn_measured_fraction_theta_full 0.999
_diffrn_measured_fraction_theta_max 0.999
_diffrn_measurement_device_type 'Bruker APEX-II CCD'
_diffrn_measurement_method '\f and \w scans'
_diffrn_radiation_monochromator graphite
_diffrn_radiation_source 'fine-focus sealed tube'
_diffrn_radiation_type MoK\a
_diffrn_radiation_wavelength 0.71073
_diffrn_reflns_av_R_equivalents 0.0286
_diffrn_reflns_av_sigmaI/netI 0.0211
_diffrn_reflns_limit_h_max 14
_diffrn_reflns_limit_h_min -14
_diffrn_reflns_limit_k_max 18
_diffrn_reflns_limit_k_min -18
_diffrn_reflns_limit_l_max 37
_diffrn_reflns_limit_l_min -37
_diffrn_reflns_number 52996
_diffrn_reflns_theta_full 26.37
_diffrn_reflns_theta_max 26.37
_diffrn_reflns_theta_min 1.36
_exptl_absorpt_coefficient_mu 2.469
_exptl_absorpt_correction_T_max 0.7238
_exptl_absorpt_correction_T_min 0.4619
_exptl_absorpt_correction_type multi-scan
_exptl_absorpt_process_details 'Bruker SADABS'
_exptl_crystal_colour colorless
_exptl_crystal_density_diffrn 1.459
_exptl_crystal_density_meas ?
_exptl_crystal_density_method 'not measured'
_exptl_crystal_description rod
_exptl_crystal_F_000 2264
_exptl_crystal_size_max 0.37
_exptl_crystal_size_mid 0.15
_exptl_crystal_size_min 0.14
_refine_diff_density_max 1.068
_refine_diff_density_min -0.629
_refine_diff_density_rms 0.071
_refine_ls_extinction_method none
_refine_ls_goodness_of_fit_ref 1.047
_refine_ls_hydrogen_treatment constr
_refine_ls_matrix_type full
_refine_ls_number_parameters 597
_refine_ls_number_reflns 10175
_refine_ls_number_restraints 0
_refine_ls_restrained_S_all 1.047
_refine_ls_R_factor_all 0.0436
_refine_ls_R_factor_gt 0.0342
_refine_ls_shift/su_max 0.002
_refine_ls_shift/su_mean 0.000
_refine_ls_structure_factor_coef Fsqd
_refine_ls_weighting_details 'calc w=1/[\s^2^(Fo^2^)+(0.0412P)^2^+6.3582P] where P=(Fo^2^+2Fc^2^)/3'
_refine_ls_weighting_scheme calc
_refine_ls_wR_factor_gt 0.0835
_refine_ls_wR_factor_ref 0.0883
_reflns_number_gt 8695
_reflns_number_total 10175
_reflns_threshold_expression >2sigma(I)
_cod_data_source_file om300546t_si_002.cif
_cod_data_source_block bms10
_cod_depositor_comments
;
The following automatic conversions were performed:

'_symmetry_cell_setting' value 'Monoclinic' changed to 'monoclinic'
according to /home/saulius/struct/CIF-dictionaries/cif_core.dic
dictionary named 'cif_core.dic' version 2.4.2 from 2011-04-26.

Automatic conversion script
Id: cif_fix_values 1891 2012-01-12 08:04:46Z andrius 

The following automatic conversions were performed:

'_exptl_crystal_density_meas' value 'none' was changed to '?' - the
value is perceived as not measured.

Automatic conversion script
Id: cif_fix_values 3008 2015-01-20 13:52:24Z robertas 
;
_cod_original_sg_symbol_H-M P2(1)/n
_cod_database_code 4078937

loop_
_symmetry_equiv_pos_as_xyz
'x, y, z'
'-x+1/2, y+1/2, -z+1/2'
'-x, -y, -z'
'x-1/2, -y-1/2, z-1/2'

loop_
_atom_site_label
_atom_site_type_symbol
_atom_site_fract_x
_atom_site_fract_y
_atom_site_fract_z
_atom_site_U_iso_or_equiv
_atom_site_adp_type
_atom_site_occupancy
_atom_site_symmetry_multiplicity
_atom_site_calc_flag
_atom_site_refinement_flags
Y1 Y 0.049161(18) 0.236589(15) 0.210606(7) 0.01563(7) Uani 1 1 d .
Y2 Y -0.280683(19) 0.244904(15) 0.046281(7) 0.01579(7) Uani 1 1 d .
S1 S 0.02800(5) 0.21082(4) 0.086555(19) 0.01838(13) Uani 1 1 d .
S2 S -0.25616(5) 0.18910(4) 0.168178(19) 0.01821(13) Uani 1 1 d .
F1 F 0.24783(14) 0.24167(14) 0.07947(7) 0.0464(5) Uani 1 1 d .
F2 F 0.14120(16) 0.35820(13) 0.06127(8) 0.0545(6) Uani 1 1 d .
F3 F 0.14615(18) 0.24172(18) 0.01757(6) 0.0636(7) Uani 1 1 d .
F4 F -0.47827(13) 0.20681(14) 0.17610(6) 0.0424(4) Uani 1 1 d .
F5 F -0.37901(15) 0.32349(12) 0.20035(7) 0.0463(5) Uani 1 1 d .
F6 F -0.37607(15) 0.19776(15) 0.23822(6) 0.0466(5) Uani 1 1 d .
O1 O 0.04489(15) 0.24222(11) 0.13251(6) 0.0216(4) Uani 1 1 d .
O2 O -0.07681(15) 0.24904(12) 0.06380(6) 0.0226(4) Uani 1 1 d .
O3 O 0.04799(16) 0.11566(13) 0.07946(6) 0.0299(4) Uani 1 1 d .
O4 O -0.15474(14) 0.22891(12) 0.19269(6) 0.0210(4) Uani 1 1 d .
O5 O -0.27594(15) 0.22830(12) 0.12388(6) 0.0232(4) Uani 1 1 d .
O6 O -0.26777(16) 0.09157(12) 0.17098(6) 0.0281(4) Uani 1 1 d .
C1 C -0.0053(2) 0.41022(18) 0.22893(10) 0.0297(6) Uani 1 1 d .
C2 C 0.0812(3) 0.41509(17) 0.19752(9) 0.0291(6) Uani 1 1 d .
C3 C 0.1875(2) 0.38032(17) 0.21872(9) 0.0243(5) Uani 1 1 d .
C4 C 0.1653(2) 0.35712(17) 0.26306(9) 0.0224(5) Uani 1 1 d .
C5 C 0.0463(2) 0.37376(18) 0.26892(9) 0.0261(6) Uani 1 1 d .
C6 C -0.1268(3) 0.4503(2) 0.22569(12) 0.0467(9) Uani 1 1 d .
H6B H -0.1360 0.4923 0.2508 0.070 Uiso 1 1 calc R
H6C H -0.1841 0.4004 0.2266 0.070 Uiso 1 1 calc R
H6D H -0.1392 0.4843 0.1976 0.070 Uiso 1 1 calc R
C7 C 0.0649(4) 0.4602(2) 0.15290(10) 0.0499(9) Uani 1 1 d .
H7A H 0.0310 0.5217 0.1563 0.075 Uiso 1 1 calc R
H7B H 0.0124 0.4227 0.1333 0.075 Uiso 1 1 calc R
H7C H 0.1406 0.4659 0.1398 0.075 Uiso 1 1 calc R
C8 C 0.3036(3) 0.3782(2) 0.19850(13) 0.0458(9) Uani 1 1 d .
H8A H 0.3535 0.4272 0.2117 0.069 Uiso 1 1 calc R
H8B H 0.2925 0.3879 0.1662 0.069 Uiso 1 1 calc R
H8C H 0.3408 0.3182 0.2044 0.069 Uiso 1 1 calc R
C9 C 0.2582(3) 0.3385(2) 0.29966(11) 0.0397(8) Uani 1 1 d .
H9A H 0.2798 0.3964 0.3149 0.060 Uiso 1 1 calc R
H9B H 0.3271 0.3120 0.2868 0.060 Uiso 1 1 calc R
H9C H 0.2282 0.2950 0.3212 0.060 Uiso 1 1 calc R
C10 C -0.0118(3) 0.3670(2) 0.31279(11) 0.0461(8) Uani 1 1 d .
H10A H -0.0243 0.4291 0.3245 0.069 Uiso 1 1 calc R
H10B H 0.0385 0.3320 0.3343 0.069 Uiso 1 1 calc R
H10C H -0.0870 0.3355 0.3080 0.069 Uiso 1 1 calc R
C11 C 0.0557(2) 0.05550(16) 0.20434(8) 0.0213(5) Uani 1 1 d .
C12 C 0.0189(2) 0.07510(17) 0.24759(9) 0.0224(5) Uani 1 1 d .
C13 C 0.1146(2) 0.11404(17) 0.27333(8) 0.0223(5) Uani 1 1 d .
C14 C 0.2106(2) 0.11942(17) 0.24561(8) 0.0207(5) Uani 1 1 d .
C15 C 0.1736(2) 0.08495(16) 0.20294(8) 0.0203(5) Uani 1 1 d .
C16 C -0.0119(2) 0.00188(18) 0.16847(10) 0.0293(6) Uani 1 1 d .
H16A H 0.0408 -0.0405 0.1541 0.044 Uiso 1 1 calc R
H16B H -0.0468 0.0447 0.1461 0.044 Uiso 1 1 calc R
H16C H -0.0737 -0.0335 0.1817 0.044 Uiso 1 1 calc R
C17 C -0.0962(2) 0.0496(2) 0.26564(10) 0.0321(6) Uani 1 1 d .
H17A H -0.0838 0.0018 0.2885 0.048 Uiso 1 1 calc R
H17B H -0.1490 0.0262 0.2413 0.048 Uiso 1 1 calc R
H17C H -0.1307 0.1042 0.2788 0.048 Uiso 1 1 calc R
C18 C 0.1161(3) 0.1286(2) 0.32315(9) 0.0315(6) Uani 1 1 d .
H18A H 0.0963 0.0707 0.3377 0.047 Uiso 1 1 calc R
H18B H 0.0589 0.1761 0.3298 0.047 Uiso 1 1 calc R
H18C H 0.1942 0.1486 0.3343 0.047 Uiso 1 1 calc R
C19 C 0.3368(2) 0.13627(18) 0.25950(9) 0.0262(6) Uani 1 1 d .
H19A H 0.3829 0.0820 0.2523 0.039 Uiso 1 1 calc R
H19B H 0.3450 0.1478 0.2917 0.039 Uiso 1 1 calc R
H19C H 0.3648 0.1900 0.2435 0.039 Uiso 1 1 calc R
C20 C 0.2524(2) 0.07516(19) 0.16498(9) 0.0270(6) Uani 1 1 d .
H20A H 0.3186 0.0354 0.1742 0.040 Uiso 1 1 calc R
H20B H 0.2811 0.1361 0.1568 0.040 Uiso 1 1 calc R
H20C H 0.2086 0.0476 0.1392 0.040 Uiso 1 1 calc R
C21 C -0.3022(3) 0.41780(17) 0.07053(9) 0.0309(6) Uani 1 1 d .
C22 C -0.4143(3) 0.38932(19) 0.05542(12) 0.0371(7) Uani 1 1 d .
C23 C -0.4150(3) 0.37754(18) 0.00875(12) 0.0403(8) Uani 1 1 d .
C24 C -0.3006(3) 0.39554(18) -0.00445(9) 0.0312(6) Uani 1 1 d .
C25 C -0.2328(2) 0.42128(18) 0.03408(10) 0.0271(6) Uani 1 1 d .
C26 C -0.2574(3) 0.4456(2) 0.11720(11) 0.0468(8) Uani 1 1 d .
H26A H -0.2153 0.5042 0.1159 0.070 Uiso 1 1 calc R
H26B H -0.2046 0.3978 0.1297 0.070 Uiso 1 1 calc R
H26C H -0.3234 0.4526 0.1361 0.070 Uiso 1 1 calc R
C27 C -0.5157(3) 0.3816(2) 0.08483(15) 0.0582(11) Uani 1 1 d .
H27A H -0.5124 0.4322 0.1065 0.087 Uiso 1 1 calc R
H27B H -0.5115 0.3225 0.1007 0.087 Uiso 1 1 calc R
H27C H -0.5891 0.3850 0.0664 0.087 Uiso 1 1 calc R
C28 C -0.5252(3) 0.3696(2) -0.02122(15) 0.0678(13) Uani 1 1 d .
H28A H -0.5594 0.4310 -0.0261 0.102 Uiso 1 1 calc R
H28B H -0.5811 0.3297 -0.0071 0.102 Uiso 1 1 calc R
H28C H -0.5066 0.3430 -0.0499 0.102 Uiso 1 1 calc R
C29 C -0.2669(4) 0.4028(2) -0.05212(11) 0.0574(10) Uani 1 1 d .
H29A H -0.2583 0.4679 -0.0600 0.086 Uiso 1 1 calc R
H29B H -0.3278 0.3746 -0.0720 0.086 Uiso 1 1 calc R
H29C H -0.1928 0.3707 -0.0553 0.086 Uiso 1 1 calc R
C30 C -0.1096(3) 0.4564(2) 0.03174(12) 0.0438(8) Uani 1 1 d .
H30A H -0.1111 0.5170 0.0173 0.066 Uiso 1 1 calc R
H30B H -0.0648 0.4132 0.0145 0.066 Uiso 1 1 calc R
H30C H -0.0730 0.4619 0.0620 0.066 Uiso 1 1 calc R
C31 C -0.2702(2) 0.06289(16) 0.03938(9) 0.0226(5) Uani 1 1 d .
C32 C -0.2400(2) 0.09916(17) -0.00229(8) 0.0226(5) Uani 1 1 d .
C33 C -0.3412(2) 0.14063(17) -0.02335(8) 0.0229(5) Uani 1 1 d .
C34 C -0.4340(2) 0.13119(17) 0.00575(8) 0.0222(5) Uani 1 1 d .
C35 C -0.3891(2) 0.08402(17) 0.04450(8) 0.0233(5) Uani 1 1 d .
C36 C -0.1971(3) -0.00211(19) 0.06831(10) 0.0328(6) Uani 1 1 d .
H36A H -0.2140 -0.0658 0.0590 0.049 Uiso 1 1 calc R
H36B H -0.2154 0.0060 0.0995 0.049 Uiso 1 1 calc R
H36C H -0.1143 0.0111 0.0652 0.049 Uiso 1 1 calc R
C37 C -0.1249(2) 0.0877(2) -0.02334(10) 0.0328(6) Uani 1 1 d .
H37A H -0.1295 0.0349 -0.0438 0.049 Uiso 1 1 calc R
H37B H -0.0629 0.0770 0.0000 0.049 Uiso 1 1 calc R
H37C H -0.1075 0.1438 -0.0399 0.049 Uiso 1 1 calc R
C38 C -0.3501(3) 0.1724(2) -0.07106(9) 0.0316(6) Uani 1 1 d .
H38A H -0.3495 0.1188 -0.0909 0.047 Uiso 1 1 calc R
H38B H -0.2836 0.2124 -0.0765 0.047 Uiso 1 1 calc R
H38C H -0.4229 0.2069 -0.0769 0.047 Uiso 1 1 calc R
C39 C -0.5621(2) 0.14782(19) -0.00446(10) 0.0302(6) Uani 1 1 d .
H39A H -0.6043 0.0892 -0.0032 0.045 Uiso 1 1 calc R
H39B H -0.5743 0.1745 -0.0344 0.045 Uiso 1 1 calc R
H39C H -0.5911 0.1906 0.0176 0.045 Uiso 1 1 calc R
C40 C -0.4625(3) 0.0525(2) 0.08132(9) 0.0329(6) Uani 1 1 d .
H40A H -0.5169 0.0046 0.0700 0.049 Uiso 1 1 calc R
H40B H -0.5067 0.1049 0.0921 0.049 Uiso 1 1 calc R
H40C H -0.4119 0.0274 0.1059 0.049 Uiso 1 1 calc R
C41 C 0.1471(2) 0.2676(2) 0.05958(9) 0.0312(6) Uani 1 1 d .
C42 C -0.3793(2) 0.2330(2) 0.19754(9) 0.0273(6) Uani 1 1 d .
C43 C -0.4280(3) 0.2464(3) 0.33948(12) 0.0485(9) Uani 1 1 d .
H43A H -0.4695 0.2632 0.3123 0.058 Uiso 1 1 calc R
C44 C -0.4872(3) 0.2279(3) 0.37652(11) 0.0458(8) Uani 1 1 d .
H44A H -0.5700 0.2309 0.3751 0.055 Uiso 1 1 calc R
C45 C -0.4265(3) 0.2052(3) 0.41566(11) 0.0533(10) Uani 1 1 d .
H45A H -0.4676 0.1934 0.4416 0.064 Uiso 1 1 calc R
C46 C -0.3073(3) 0.1994(3) 0.41781(11) 0.0538(10) Uani 1 1 d .
H46A H -0.2660 0.1826 0.4450 0.065 Uiso 1 1 calc R
C47 C -0.2478(3) 0.2178(3) 0.38083(12) 0.0563(10) Uani 1 1 d .
H47A H -0.1650 0.2148 0.3824 0.068 Uiso 1 1 calc R
C48 C -0.3078(3) 0.2406(3) 0.34157(13) 0.0606(11) Uani 1 1 d .
H48A H -0.2667 0.2524 0.3157 0.073 Uiso 1 1 calc R

loop_
_atom_site_aniso_label
_atom_site_aniso_U_11
_atom_site_aniso_U_22
_atom_site_aniso_U_33
_atom_site_aniso_U_23
_atom_site_aniso_U_13
_atom_site_aniso_U_12
Y1 0.01354(11) 0.01449(11) 0.01859(12) -0.00018(8) -0.00118(8) -0.00047(8)
Y2 0.01497(11) 0.01502(11) 0.01719(12) -0.00130(8) -0.00061(8) -0.00055(8)
S1 0.0150(3) 0.0207(3) 0.0197(3) -0.0016(2) 0.0026(2) 0.0003(2)
S2 0.0139(3) 0.0216(3) 0.0192(3) -0.0006(2) 0.0016(2) -0.0006(2)
F1 0.0152(8) 0.0699(13) 0.0544(12) 0.0127(10) 0.0042(8) -0.0007(8)
F2 0.0366(10) 0.0428(11) 0.0864(16) 0.0230(10) 0.0224(10) -0.0060(8)
F3 0.0458(12) 0.120(2) 0.0272(10) -0.0002(11) 0.0182(9) -0.0129(12)
F4 0.0146(8) 0.0691(13) 0.0435(10) -0.0105(9) 0.0033(7) -0.0024(8)
F5 0.0362(10) 0.0352(10) 0.0695(13) -0.0129(9) 0.0195(9) 0.0056(8)
F6 0.0378(10) 0.0764(14) 0.0271(9) 0.0079(9) 0.0141(8) 0.0029(9)
O1 0.0213(9) 0.0220(9) 0.0217(9) -0.0021(7) 0.0028(7) -0.0011(7)
O2 0.0170(8) 0.0255(9) 0.0252(9) 0.0029(7) 0.0003(7) 0.0009(7)
O3 0.0309(10) 0.0244(10) 0.0340(11) -0.0078(8) -0.0030(8) 0.0062(8)
O4 0.0160(8) 0.0244(9) 0.0225(9) -0.0015(7) 0.0005(7) -0.0020(7)
O5 0.0205(9) 0.0283(9) 0.0210(9) 0.0003(7) 0.0022(7) 0.0003(7)
O6 0.0268(10) 0.0234(9) 0.0334(10) 0.0008(8) -0.0030(8) -0.0014(8)
C1 0.0234(13) 0.0201(13) 0.0444(17) -0.0119(12) -0.0087(12) 0.0022(10)
C2 0.0467(17) 0.0129(12) 0.0262(14) -0.0031(10) -0.0100(12) -0.0022(11)
C3 0.0249(13) 0.0147(11) 0.0336(14) -0.0055(10) 0.0037(11) -0.0063(10)
C4 0.0220(13) 0.0179(12) 0.0263(13) -0.0048(10) -0.0058(10) -0.0033(10)
C5 0.0238(13) 0.0239(13) 0.0309(14) -0.0121(11) 0.0036(11) -0.0034(10)
C6 0.0309(16) 0.0398(18) 0.067(2) -0.0218(16) -0.0155(15) 0.0121(14)
C7 0.091(3) 0.0232(15) 0.0343(17) 0.0046(13) -0.0078(17) -0.0048(16)
C8 0.0394(18) 0.0273(16) 0.074(2) -0.0067(15) 0.0288(17) -0.0089(13)
C9 0.0414(17) 0.0278(15) 0.0470(19) -0.0062(13) -0.0220(14) 0.0010(13)
C10 0.052(2) 0.048(2) 0.0403(18) -0.0138(15) 0.0169(16) -0.0072(16)
C11 0.0201(12) 0.0134(11) 0.0300(14) 0.0041(10) -0.0020(10) 0.0015(9)
C12 0.0216(12) 0.0182(12) 0.0270(13) 0.0068(10) -0.0009(10) -0.0009(10)
C13 0.0221(13) 0.0195(12) 0.0249(13) 0.0067(10) -0.0012(10) 0.0013(10)
C14 0.0189(12) 0.0173(12) 0.0253(13) 0.0051(10) -0.0033(10) 0.0021(9)
C15 0.0190(12) 0.0158(11) 0.0255(13) 0.0040(10) -0.0018(10) 0.0032(9)
C16 0.0252(14) 0.0233(13) 0.0387(16) -0.0033(12) -0.0048(12) -0.0022(11)
C17 0.0248(14) 0.0317(15) 0.0401(16) 0.0124(12) 0.0051(12) -0.0052(11)
C18 0.0365(16) 0.0345(16) 0.0235(14) 0.0058(12) 0.0023(12) -0.0015(12)
C19 0.0194(13) 0.0257(13) 0.0327(15) 0.0049(11) -0.0057(11) 0.0012(10)
C20 0.0234(13) 0.0254(13) 0.0324(15) 0.0018(11) 0.0032(11) 0.0076(11)
C21 0.0529(18) 0.0125(12) 0.0274(14) 0.0003(10) 0.0023(13) -0.0006(12)
C22 0.0321(16) 0.0192(13) 0.062(2) 0.0041(13) 0.0179(15) 0.0074(11)
C23 0.0304(16) 0.0155(13) 0.071(2) 0.0030(13) -0.0290(15) 0.0029(11)
C24 0.0542(19) 0.0166(13) 0.0225(14) 0.0039(10) 0.0009(12) 0.0047(12)
C25 0.0228(13) 0.0177(12) 0.0403(16) 0.0067(11) -0.0034(11) -0.0008(10)
C26 0.072(2) 0.0311(17) 0.0370(18) -0.0047(14) 0.0023(16) -0.0115(16)
C27 0.0367(19) 0.0402(19) 0.101(3) 0.004(2) 0.027(2) 0.0042(15)
C28 0.060(2) 0.0304(18) 0.105(3) 0.0046(19) -0.055(2) 0.0005(16)
C29 0.103(3) 0.0374(19) 0.0328(18) 0.0080(15) 0.0076(19) -0.001(2)
C30 0.0353(17) 0.0341(17) 0.061(2) 0.0144(15) -0.0006(15) -0.0049(13)
C31 0.0259(13) 0.0146(11) 0.0266(13) -0.0049(10) -0.0039(10) -0.0027(10)
C32 0.0241(13) 0.0182(12) 0.0253(13) -0.0087(10) 0.0002(10) -0.0007(10)
C33 0.0262(13) 0.0200(12) 0.0221(13) -0.0056(10) -0.0032(10) -0.0026(10)
C34 0.0223(13) 0.0183(12) 0.0255(13) -0.0068(10) -0.0031(10) -0.0034(10)
C35 0.0272(13) 0.0184(12) 0.0238(13) -0.0042(10) -0.0010(10) -0.0079(10)
C36 0.0353(16) 0.0224(14) 0.0389(16) -0.0008(12) -0.0130(13) -0.0025(11)
C37 0.0270(14) 0.0380(16) 0.0338(15) -0.0145(13) 0.0037(12) 0.0038(12)
C38 0.0424(17) 0.0301(15) 0.0217(13) -0.0020(11) -0.0027(12) -0.0028(12)
C39 0.0208(13) 0.0278(14) 0.0413(16) -0.0088(12) -0.0042(12) -0.0012(11)
C40 0.0335(15) 0.0345(16) 0.0310(15) -0.0018(12) 0.0028(12) -0.0161(12)
C41 0.0182(13) 0.0472(18) 0.0289(14) 0.0053(13) 0.0071(11) -0.0002(12)
C42 0.0196(13) 0.0365(15) 0.0261(14) -0.0015(11) 0.0043(10) -0.0004(11)
C43 0.0413(19) 0.065(2) 0.0372(18) 0.0020(16) -0.0094(15) -0.0034(17)
C44 0.0316(17) 0.064(2) 0.0408(18) -0.0040(16) -0.0021(14) 0.0049(16)
C45 0.0381(19) 0.088(3) 0.0346(18) 0.0053(18) 0.0055(15) 0.0065(19)
C46 0.0411(19) 0.086(3) 0.0335(18) 0.0002(18) -0.0065(15) 0.0151(19)
C47 0.0277(17) 0.097(3) 0.043(2) -0.004(2) -0.0046(15) 0.0004(18)
C48 0.0383(19) 0.104(3) 0.0395(19) 0.003(2) 0.0024(16) -0.016(2)

loop_
_atom_type_symbol
_atom_type_description
_atom_type_scat_dispersion_real
_atom_type_scat_dispersion_imag
_atom_type_scat_source
C C 0.0033 0.0016 'International Tables Vol C Tables 4.2.6.8 and 6.1.1.4'
H H 0.0000 0.0000 'International Tables Vol C Tables 4.2.6.8 and 6.1.1.4'
O O 0.0106 0.0060 'International Tables Vol C Tables 4.2.6.8 and 6.1.1.4'
F F 0.0171 0.0103 'International Tables Vol C Tables 4.2.6.8 and 6.1.1.4'
S S 0.1246 0.1234 'International Tables Vol C Tables 4.2.6.8 and 6.1.1.4'
Y Y -2.7962 3.5667 'International Tables Vol C Tables 4.2.6.8 and 6.1.1.4'

loop_
_geom_angle_atom_site_label_1
_geom_angle_atom_site_label_2
_geom_angle_atom_site_label_3
_geom_angle
Cnt1 Y1 O1 105.9
Cnt1 Y1 O4 108.2
Cnt2 Y1 O1 109.0
Cnt2 Y1 O4 108.6
Cnt1 Y1 Cnt2 132.8
Cnt3 Y1 O2 104.6
Cnt3 Y1 O5 105.0
Cnt4 Y1 O2 110.4
Cnt4 Y1 O5 109.0
Cnt3 Y1 Cnt4 134.6
O1 Y1 O4 79.38(6)
O1 Y1 C3 92.30(7)
O4 Y1 C3 129.94(7)
O1 Y1 C12 117.35(7)
O4 Y1 C12 84.22(7)
C3 Y1 C12 139.92(8)
O1 Y1 C11 87.83(7)
O4 Y1 C11 88.23(7)
C3 Y1 C11 141.17(8)
C12 Y1 C11 31.32(8)
O1 Y1 C15 85.39(7)
O4 Y1 C15 118.23(7)
C3 Y1 C15 110.00(8)
C12 Y1 C15 51.70(8)
C11 Y1 C15 31.30(7)
O1 Y1 C2 79.16(7)
O4 Y1 C2 99.01(8)
C3 Y1 C2 31.55(8)
C12 Y1 C2 163.47(8)
C11 Y1 C2 163.60(9)
C15 Y1 C2 136.09(8)
O1 Y1 C5 129.36(7)
O4 Y1 C5 97.61(7)
C3 Y1 C5 51.31(8)
C12 Y1 C5 112.49(8)
C11 Y1 C5 142.81(8)
C15 Y1 C5 135.34(8)
C2 Y1 C5 51.10(8)
O1 Y1 C4 123.30(7)
O4 Y1 C4 128.15(7)
C3 Y1 C4 31.02(8)
C12 Y1 C4 114.27(8)
C11 Y1 C4 133.07(8)
C15 Y1 C4 110.19(8)
C2 Y1 C4 51.34(8)
C5 Y1 C4 30.80(8)
O1 Y1 C1 100.57(8)
O4 Y1 C1 81.37(7)
C3 Y1 C1 51.50(8)
C12 Y1 C1 135.90(9)
C11 Y1 C1 165.12(8)
C15 Y1 C1 160.35(8)
C2 Y1 C1 30.89(9)
C5 Y1 C1 30.76(9)
C4 Y1 C1 50.97(8)
O1 Y1 C13 135.91(7)
O4 Y1 C13 111.11(7)
C3 Y1 C13 108.78(8)
C12 Y1 C13 31.16(8)
C11 Y1 C13 51.50(8)
C15 Y1 C13 51.37(8)
C2 Y1 C13 136.19(8)
C5 Y1 C13 92.74(8)
C4 Y1 C13 84.86(8)
C1 Y1 C13 123.01(9)
O1 Y1 C14 112.67(7)
O4 Y1 C14 135.07(7)
C3 Y1 C14 93.85(8)
C12 Y1 C14 51.31(7)
C11 Y1 C14 51.25(7)
C15 Y1 C14 30.85(8)
C2 Y1 C14 125.37(8)
C5 Y1 C14 104.66(8)
C4 Y1 C14 82.82(8)
C1 Y1 C14 133.20(8)
C13 Y1 C14 30.91(8)
O5 Y2 O2 79.61(6)
O5 Y2 C22 87.45(9)
O2 Y2 C22 122.26(8)
O5 Y2 C32 118.45(7)
O2 Y2 C32 86.35(7)
C22 Y2 C32 145.76(10)
O5 Y2 C21 79.57(7)
O2 Y2 C21 91.30(8)
C22 Y2 C21 30.98(9)
C32 Y2 C21 160.93(8)
O5 Y2 C33 135.97(7)
O2 Y2 C33 113.50(7)
C22 Y2 C33 114.44(10)
C32 Y2 C33 31.33(8)
C21 Y2 C33 137.91(8)
O5 Y2 C35 84.90(7)
O2 Y2 C35 119.00(7)
C22 Y2 C35 115.41(9)
C32 Y2 C35 51.56(8)
C21 Y2 C35 142.73(9)
C33 Y2 C35 51.51(8)
O5 Y2 C25 104.19(8)
O2 Y2 C25 78.18(7)
C22 Y2 C25 50.98(9)
C32 Y2 C25 130.93(8)
C21 Y2 C25 30.66(9)
C33 Y2 C25 119.40(8)
C35 Y2 C25 162.15(8)
O5 Y2 C31 88.69(7)
O2 Y2 C31 89.62(7)
C22 Y2 C31 146.47(9)
C32 Y2 C31 31.21(8)
C21 Y2 C31 167.84(8)
C33 Y2 C31 51.57(8)
C35 Y2 C31 31.06(8)
C25 Y2 C31 160.15(9)
O5 Y2 C34 111.52(7)
O2 Y2 C34 137.44(7)
C22 Y2 C34 99.71(9)
C32 Y2 C34 51.72(8)
C21 Y2 C34 130.52(9)
C33 Y2 C34 31.26(8)
C35 Y2 C34 31.08(8)
C25 Y2 C34 132.47(8)
C31 Y2 C34 51.48(8)
O5 Y2 C24 130.51(7)
O2 Y2 C24 98.91(8)
C22 Y2 C24 51.31(9)
C32 Y2 C24 110.73(8)
C21 Y2 C24 50.94(8)
C33 Y2 C24 90.43(8)
C35 Y2 C24 133.49(9)
C25 Y2 C24 30.67(8)
C31 Y2 C24 140.73(8)
C34 Y2 C24 102.49(9)
O5 Y2 C23 118.13(9)
O2 Y2 C23 127.77(8)
C22 Y2 C23 30.92(10)
C32 Y2 C23 117.59(9)
C21 Y2 C23 50.79(9)
C33 Y2 C23 87.79(9)
C35 Y2 C23 111.60(8)
C25 Y2 C23 50.59(8)
C31 Y2 C23 135.40(8)
C34 Y2 C23 84.53(8)
C24 Y2 C23 30.85(10)
O3 S1 O1 115.73(11)
O3 S1 O2 115.90(11)
O1 S1 O2 112.56(10)
O3 S1 C41 103.83(13)
O1 S1 C41 102.72(12)
O2 S1 C41 103.89(12)
O6 S2 O5 115.68(11)
O6 S2 O4 116.00(11)
O5 S2 O4 112.48(10)
O6 S2 C42 103.86(12)
O5 S2 C42 102.96(12)
O4 S2 C42 103.66(11)
S1 O1 Y1 158.67(11)
S1 O2 Y2 150.63(11)
S2 O4 Y1 151.57(11)
S2 O5 Y2 161.02(11)
C5 C1 C2 108.2(2)
C5 C1 C6 122.5(3)
C2 C1 C6 128.5(3)
C5 C1 Y1 74.29(15)
C2 C1 Y1 74.05(14)
C6 C1 Y1 125.42(19)
C1 C2 C3 107.5(2)
C1 C2 C7 124.5(3)
C3 C2 C7 127.5(3)
C1 C2 Y1 75.06(15)
C3 C2 Y1 73.29(14)
C7 C2 Y1 123.43(18)
C4 C3 C2 107.7(2)
C4 C3 C8 126.5(3)
C2 C3 C8 125.6(3)
C4 C3 Y1 75.79(14)
C2 C3 Y1 75.16(14)
C8 C3 Y1 119.68(18)
C5 C4 C3 108.1(2)
C5 C4 C9 126.0(3)
C3 C4 C9 124.7(3)
C5 C4 Y1 74.42(14)
C3 C4 Y1 73.19(14)
C9 C4 Y1 128.39(17)
C1 C5 C4 108.5(2)
C1 C5 C10 125.5(3)
C4 C5 C10 125.4(3)
C1 C5 Y1 74.96(15)
C4 C5 Y1 74.78(14)
C10 C5 Y1 123.33(19)
C12 C11 C15 107.7(2)
C12 C11 C16 126.1(2)
C15 C11 C16 125.7(2)
C12 C11 Y1 73.95(14)
C15 C11 Y1 74.59(14)
C16 C11 Y1 123.41(16)
C11 C12 C13 108.3(2)
C11 C12 C17 126.7(2)
C13 C12 C17 124.6(2)
C11 C12 Y1 74.73(14)
C13 C12 Y1 75.96(14)
C17 C12 Y1 120.93(17)
C12 C13 C14 107.7(2)
C12 C13 C18 123.8(2)
C14 C13 C18 127.6(2)
C12 C13 Y1 72.88(14)
C14 C13 Y1 75.20(14)
C18 C13 Y1 126.35(17)
C15 C14 C13 108.1(2)
C15 C14 C19 122.6(2)
C13 C14 C19 127.9(2)
C15 C14 Y1 73.00(13)
C13 C14 Y1 73.89(13)
C19 C14 Y1 129.58(17)
C14 C15 C11 108.2(2)
C14 C15 C20 123.9(2)
C11 C15 C20 127.7(2)
C14 C15 Y1 76.15(14)
C11 C15 Y1 74.12(13)
C20 C15 Y1 119.90(16)
C25 C21 C22 108.4(3)
C25 C21 C26 122.6(3)
C22 C21 C26 129.0(3)
C25 C21 Y2 75.45(15)
C22 C21 Y2 74.28(15)
C26 C21 Y2 118.51(19)
C21 C22 C23 107.8(3)
C21 C22 C27 124.0(3)
C23 C22 C27 128.0(3)
C21 C22 Y2 74.75(15)
C23 C22 Y2 76.48(16)
C27 C22 Y2 118.7(2)
C22 C23 C24 107.9(2)
C22 C23 C28 123.6(3)
C24 C23 C28 127.1(3)
C22 C23 Y2 72.59(15)
C24 C23 Y2 74.36(15)
C28 C23 Y2 129.6(2)
C25 C24 C23 107.1(3)
C25 C24 C29 126.9(3)
C23 C24 C29 125.0(3)
C25 C24 Y2 73.94(15)
C23 C24 Y2 74.79(15)
C29 C24 Y2 125.6(2)
C21 C25 C24 108.8(2)
C21 C25 C30 129.2(3)
C24 C25 C30 121.7(3)
C21 C25 Y2 73.89(15)
C24 C25 Y2 75.39(15)
C30 C25 Y2 122.43(18)
C35 C31 C32 107.7(2)
C35 C31 C36 125.5(2)
C32 C31 C36 125.8(2)
C35 C31 Y2 74.18(14)
C32 C31 Y2 73.44(14)
C36 C31 Y2 127.31(17)
C31 C32 C33 108.1(2)
C31 C32 C37 126.6(2)
C33 C32 C37 125.0(2)
C31 C32 Y2 75.35(14)
C33 C32 Y2 74.82(14)
C37 C32 Y2 120.77(17)
C32 C33 C34 107.9(2)
C32 C33 C38 124.0(2)
C34 C33 C38 127.2(2)
C32 C33 Y2 73.85(14)
C34 C33 Y2 74.88(14)
C38 C33 Y2 125.36(17)
C35 C34 C33 107.6(2)
C35 C34 C39 123.0(2)
C33 C34 C39 128.2(2)
C35 C34 Y2 74.13(14)
C33 C34 Y2 73.85(14)
C39 C34 Y2 127.37(17)
C31 C35 C34 108.6(2)
C31 C35 C40 127.0(2)
C34 C35 C40 124.0(2)
C31 C35 Y2 74.75(14)
C34 C35 Y2 74.79(14)
C40 C35 Y2 122.59(17)
F3 C41 F2 108.9(3)
F3 C41 F1 107.9(2)
F2 C41 F1 108.2(2)
F3 C41 S1 109.6(2)
F2 C41 S1 112.97(19)
F1 C41 S1 109.23(19)
F5 C42 F6 109.0(2)
F5 C42 F4 108.4(2)
F6 C42 F4 108.2(2)
F5 C42 S2 112.34(19)
F6 C42 S2 109.49(19)
F4 C42 S2 109.37(18)
C44 C43 C48 119.9(3)
C43 C44 C45 119.6(3)
C44 C45 C46 120.6(3)
C47 C46 C45 119.9(3)
C46 C47 C48 119.8(3)
C47 C48 C43 120.2(4)

loop_
_geom_bond_atom_site_label_1
_geom_bond_atom_site_label_2
_geom_bond_distance
Y1 Cnt1 2.357
Y1 Cnt2 2.356
Y2 Cnt3 2.359
Y2 Cnt4 2.349
Y1 O1 2.3431(17)
Y1 O4 2.3710(16)
Y1 C3 2.622(2)
Y1 C12 2.623(2)
Y1 C11 2.633(2)
Y1 C15 2.639(2)
Y1 C2 2.646(3)
Y1 C5 2.650(2)
Y1 C4 2.655(2)
Y1 C1 2.659(3)
Y1 C13 2.662(2)
Y1 C14 2.679(2)
Y2 O5 2.3391(17)
Y2 O2 2.3670(17)
Y2 C22 2.619(3)
Y2 C32 2.625(2)
Y2 C21 2.625(3)
Y2 C33 2.637(2)
Y2 C35 2.642(2)
Y2 C25 2.645(3)
Y2 C31 2.650(2)
Y2 C34 2.651(2)
Y2 C24 2.664(3)
Y2 C23 2.669(3)
S1 O3 1.4165(19)
S1 O1 1.4542(18)
S1 O2 1.4554(18)
S1 C41 1.827(3)
S2 O6 1.4228(19)
S2 O5 1.4508(18)
S2 O4 1.4571(17)
S2 C42 1.825(3)
F1 C41 1.322(3)
F2 C41 1.317(4)
F3 C41 1.315(3)
F4 C42 1.326(3)
F5 C42 1.315(3)
F6 C42 1.322(3)
C1 C5 1.408(4)
C1 C2 1.413(4)
C1 C6 1.508(4)
C2 C3 1.432(4)
C2 C7 1.492(4)
C3 C4 1.411(4)
C3 C8 1.498(4)
C4 C5 1.409(4)
C4 C9 1.507(4)
C5 C10 1.516(4)
C11 C12 1.419(4)
C11 C15 1.422(3)
C11 C16 1.504(4)
C12 C13 1.420(3)
C12 C17 1.505(3)
C13 C14 1.424(4)
C13 C18 1.509(4)
C14 C15 1.415(3)
C14 C19 1.502(3)
C15 C20 1.504(4)
C21 C25 1.394(4)
C21 C22 1.401(4)
C21 C26 1.516(4)
C22 C23 1.411(5)
C22 C27 1.508(4)
C23 C24 1.419(4)
C23 C28 1.511(4)
C24 C25 1.404(4)
C24 C29 1.509(4)
C25 C30 1.508(4)
C31 C35 1.417(4)
C31 C32 1.419(4)
C31 C36 1.501(4)
C32 C33 1.421(4)
C32 C37 1.509(4)
C33 C34 1.425(4)
C33 C38 1.502(4)
C34 C35 1.418(4)
C34 C39 1.502(3)
C35 C40 1.502(4)
C43 C44 1.365(5)
C43 C48 1.379(5)
C44 C45 1.368(5)
C45 C46 1.368(5)
C46 C47 1.365(5)
C47 C48 1.368(5)
